data_4135314
loop_
_publ_author_name
'Chen, Wenchao'
'Ang, Esther Cai Xia'
'Tan, Siu Min'
'Chua, Zhijie'
'Ren, Jingyun'
'Yang, Ziqi'
'Teng, Bo'
'Lee, Richmond'
'Lu, Haihua'
'Tan, Choon-Hong'

_publ_section_title
;
 Enantioselective Addition-Alkylation of \a,\b-Unsaturated Carbonyls via
 Bisguanidinium Silicate Ion Pair Catalysis
;
_journal_name_full 'Journal of the American Chemical Society'
_journal_paper_doi 10.1021/jacs.0c00183
_journal_year 2020
_chemical_absolute_configuration ad
_chemical_formula_sum 'C18 H14 Br N O3'
_chemical_formula_weight 372.21
_space_group_crystal_system trigonal
_space_group_IT_number 154
_space_group_name_Hall 'P 32 2"'
_space_group_name_H-M_alt 'P 32 2 1'
_atom_sites_solution_hydrogens geom
_atom_sites_solution_primary dual
_cell_angle_alpha 90
_cell_angle_beta 90
_cell_angle_gamma 120
_cell_formula_units_Z 12
_cell_length_a 11.4685(2)
_cell_length_b 11.4685(2)
_cell_length_c 42.4860(10)
_cell_measurement_reflns_used 4289
_cell_measurement_temperature 100.(2)
_cell_measurement_theta_max 28.0290
_cell_measurement_theta_min 2.5047
_cell_volume 4839.38(16)
_computing_cell_refinement 'SAINT V8.38A (Bruker AXS Inc., 2017)'
_computing_data_collection 'APEX3 (Bruker AXS Inc., 2018)'
_computing_data_reduction 'SAINT V8.38A (Bruker AXS Inc., 2017)'
_computing_molecular_graphics 'XP (Bruker AXS Inc., 2018)'
_computing_publication_material 'APEX3 (Bruker AXS Inc., 2018)'
_computing_structure_refinement 'SHELXL-2017/1 (Sheldrick, 2017)'
_computing_structure_solution 'XT, VERSION 2014/5'
_diffrn_ambient_temperature 100.(2)
_diffrn_detector_area_resol_mean 7.4074
_diffrn_measured_fraction_theta_full 0.997
_diffrn_measured_fraction_theta_max 0.997
_diffrn_measurement_device_type 'Photon II CPADs detector'
_diffrn_measurement_method 'phi and omega scans'
_diffrn_radiation_monochromator 'Multilayer Mirror'
_diffrn_radiation_type MoK\a
_diffrn_radiation_wavelength 0.71073
_diffrn_reflns_av_R_equivalents 0.0549
_diffrn_reflns_av_unetI/netI 0.1021
_diffrn_reflns_limit_h_max 14
_diffrn_reflns_limit_h_min -14
_diffrn_reflns_limit_k_max 15
_diffrn_reflns_limit_k_min -11
_diffrn_reflns_limit_l_max 50
_diffrn_reflns_limit_l_min -57
_diffrn_reflns_number 17776
_diffrn_reflns_theta_full 28.70
_diffrn_reflns_theta_max 28.70
_diffrn_reflns_theta_min 2.81
_diffrn_source 'Incoatec microfocus source'
_diffrn_source_type 'Bruker D8 Quest'
_exptl_absorpt_coefficient_mu 2.562
_exptl_absorpt_correction_T_max 0.78
_exptl_absorpt_correction_T_min 0.64
_exptl_absorpt_correction_type multi-scan
_exptl_absorpt_process_details
;
SADABS-2016/2 - Bruker AXS area detector scaling and absorption correction
;
_exptl_crystal_colour colourless
_exptl_crystal_density_diffrn 1.533
_exptl_crystal_density_method 'not measured'
_exptl_crystal_description block
_exptl_crystal_F_000 2256
_exptl_crystal_size_max 0.220
_exptl_crystal_size_mid 0.120
_exptl_crystal_size_min 0.100
_refine_diff_density_max 0.332
_refine_diff_density_min -0.419
_refine_ls_abs_structure_details
;

Flack x determined using 1697 quotients [(I+)-(I-)]/[(I+)+(I-)]
(Parsons, Flack and Wagner, Acta Cryst. B69 (2013) 249-259).
;
_refine_ls_abs_structure_Flack 0.003(8)
_refine_ls_extinction_method none
_refine_ls_goodness_of_fit_ref 0.913
_refine_ls_hydrogen_treatment constr
_refine_ls_matrix_type full
_refine_ls_number_parameters 417
_refine_ls_number_reflns 7865
_refine_ls_number_restraints 0
_refine_ls_restrained_S_all 0.913
_refine_ls_R_factor_all 0.0776
_refine_ls_R_factor_gt 0.0425
_refine_ls_shift/su_max 0.002
_refine_ls_shift/su_mean 0.000
_refine_ls_structure_factor_coef Fsqd
_refine_ls_weighting_details 'w=1/[\s^2^(Fo^2^)] where P=(Fo^2^+2Fc^2^)/3'
_refine_ls_weighting_scheme calc
_refine_ls_wR_factor_gt 0.0645
_refine_ls_wR_factor_ref 0.0757
_reflns_number_gt 5679
_reflns_number_total 7865
_reflns_threshold_expression 'I > 2\s(I)'
_cod_data_source_file ja0c00183_si_007.cif
_cod_data_source_block tch161m
_cod_depositor_comments
;
The following automatic conversions were performed:

data item '_exptl_absorpt_correction_type' value 'Multi-Scan' was
changed to 'multi-scan' in accordance with the
/home/data/users/saulius/crontab/automatic-downloads/rss-feeds/ACS/lib/dictionaries/cif_core.dic
dictionary named 'cif_core.dic' version 2.4.2 last updated on
2011-04-26.

Automatic conversion script
Id: cif_fix_values 7556 2019-12-06 15:28:31Z antanas 
;
_cod_original_cell_volume 4839.4(2)
_cod_database_code 4135314

loop_
_space_group_symop_operation_xyz
'x, y, z'
'-y, x-y, z+2/3'
'-x+y, -x, z+1/3'
'y, x, -z'
'x-y, -y, -z+1/3'
'-x, -x+y, -z+2/3'

loop_
_atom_site_type_symbol
_atom_site_label
_atom_site_fract_x
_atom_site_fract_y
_atom_site_fract_z
_atom_site_U_iso_or_equiv
_atom_site_adp_type
_atom_site_calc_flag
_atom_site_refinement_flags_adp
_atom_site_refinement_flags_occupancy
_atom_site_refinement_flags_posn
_atom_site_occupancy
_atom_site_disorder_assembly
_atom_site_disorder_group
Br Br1 0.21271(6) 1.16532(6) 0.55516(2) 0.03064(13) Uani d . . . 1 . .
Br Br2 0.97187(5) 0.33132(5) 0.77863(2) 0.02570(11) Uani d . . . 1 . .
C C1 0.1175(5) 0.5176(5) 0.42195(9) 0.0179(10) Uani d . . . 1 . .
C C2 0.1637(5) 0.5111(5) 0.39213(9) 0.0246(12) Uani d . . . 1 . .
H H2 0.248045 0.581351 0.384804 0.03 Uiso calc U . R 1 . .
C C3 0.0851(5) 0.4009(6) 0.37324(9) 0.0281(13) Uani d . . . 1 . .
H H3 0.1164 0.395835 0.352859 0.034 Uiso calc U . R 1 . .
C C4 -0.0387(5) 0.2975(5) 0.38353(9) 0.0282(11) Uani d . . . 1 . .
H H4 -0.091069 0.22195 0.37038 0.034 Uiso calc U . R 1 . .
C C5 -0.0853(5) 0.3053(5) 0.41317(9) 0.0220(10) Uani d . . . 1 . .
H H5 -0.170055 0.235279 0.420374 0.026 Uiso calc U . R 1 . .
C C6 -0.0074(5) 0.4160(5) 0.43228(8) 0.0187(10) Uani d . . . 1 . .
C C7 -0.0592(5) 0.4281(5) 0.46316(9) 0.0178(10) Uani d . . . 1 . .
C C8 0.0298(5) 0.5573(5) 0.48136(9) 0.0165(10) Uani d . . . 1 . .
C C9 0.1792(5) 0.6159(5) 0.47304(9) 0.0199(11) Uani d . . . 1 . .
H H9 0.233909 0.705358 0.483489 0.024 Uiso calc U . R 1 . .
C C10 0.3571(5) 0.5717(6) 0.48109(10) 0.0270(12) Uani d . . . 1 . .
H H10A 0.377597 0.570515 0.458744 0.04 Uiso calc U . R 1 . .
H H10B 0.379717 0.512153 0.492822 0.04 Uiso calc U . R 1 . .
H H10C 0.410004 0.663705 0.489233 0.04 Uiso calc U . R 1 . .
C C11 0.0106(5) 0.5290(5) 0.51548(10) 0.0196(11) Uani d . . . 1 . .
C C12 -0.0206(5) 0.6562(5) 0.47211(9) 0.0218(11) Uani d . . . 1 . .
H H12A 0.001633 0.680944 0.449691 0.026 Uiso calc U . R 1 . .
H H12B -0.119948 0.608009 0.474033 0.026 Uiso calc U . R 1 . .
C C13 0.0356(5) 0.7831(5) 0.49105(9) 0.0205(11) Uani d . . . 1 . .
C C14 -0.0317(5) 0.7852(5) 0.51806(9) 0.0238(11) Uani d . . . 1 . .
H H14 -0.113845 0.707092 0.523677 0.029 Uiso calc U . R 1 . .
C C15 0.0181(5) 0.8980(5) 0.53690(10) 0.0265(12) Uani d . . . 1 . .
H H15 -0.029524 0.898298 0.555174 0.032 Uiso calc U . R 1 . .
C C16 0.1388(5) 1.0109(5) 0.52870(10) 0.0245(11) Uani d . . . 1 . .
C C17 0.2078(5) 1.0134(5) 0.50174(9) 0.0245(12) Uani d . . . 1 . .
H H17 0.289702 1.091789 0.49616 0.029 Uiso calc U . R 1 . .
C C18 0.1545(5) 0.8987(5) 0.48298(9) 0.0219(11) Uani d . . . 1 . .
H H18 0.200396 0.899471 0.464299 0.026 Uiso calc U . R 1 . .
C C19 0.8390(5) 0.8254(5) 0.63569(10) 0.0215(11) Uani d . . . 1 . .
C C20 0.9189(6) 0.9415(5) 0.61795(9) 0.0281(13) Uani d . . . 1 . .
H H20 1.009811 0.968248 0.613173 0.034 Uiso calc U . R 1 . .
C C21 0.8623(7) 1.0157(5) 0.60761(10) 0.0362(15) Uani d . . . 1 . .
H H21 0.914427 1.092995 0.594951 0.043 Uiso calc U . R 1 . .
C C22 0.7315(7) 0.9810(6) 0.61515(10) 0.0357(15) Uani d . . . 1 . .
H H22 0.695545 1.035236 0.608117 0.043 Uiso calc U . R 1 . .
C C23 0.6540(6) 0.8680(6) 0.63281(10) 0.0286(13) Uani d . . . 1 . .
H H23 0.564307 0.844076 0.638167 0.034 Uiso calc U . R 1 . .
C C24 0.7072(5) 0.7880(5) 0.64295(9) 0.0229(11) Uani d . . . 1 . .
C C25 0.6243(5) 0.6667(5) 0.66174(9) 0.0221(10) Uani d . . . 1 . .
C C26 0.6960(5) 0.5911(5) 0.67350(9) 0.0184(10) Uani d . . . 1 . .
C C27 0.8104(5) 0.6135(5) 0.65092(9) 0.0220(11) Uani d . . . 1 . .
H H27 0.862068 0.57263 0.660083 0.026 Uiso calc U . R 1 . .
C C28 0.8446(5) 0.5461(6) 0.60077(10) 0.0278(12) Uani d . . . 1 . .
H H28A 0.904855 0.63755 0.593033 0.042 Uiso calc U . R 1 . .
H H28B 0.795311 0.487392 0.583029 0.042 Uiso calc U . R 1 . .
H H28C 0.897609 0.511907 0.611229 0.042 Uiso calc U . R 1 . .
C C29 0.5961(5) 0.4479(5) 0.67598(9) 0.0231(12) Uani d . . . 1 . .
C C30 0.7545(5) 0.6507(5) 0.70691(8) 0.0215(11) Uani d . . . 1 . .
H H30A 0.827091 0.745364 0.70434 0.026 Uiso calc U . R 1 . .
H H30B 0.682321 0.651116 0.719623 0.026 Uiso calc U . R 1 . .
C C31 0.8094(5) 0.5760(5) 0.72471(9) 0.0184(10) Uani d . . . 1 . .
C C32 0.7269(5) 0.4721(5) 0.74534(9) 0.0244(12) Uani d . . . 1 . .
H H32 0.636078 0.450268 0.748255 0.029 Uiso calc U . R 1 . .
C C33 0.7749(5) 0.4011(5) 0.76145(9) 0.0244(12) Uani d . . . 1 . .
H H33 0.71817 0.331707 0.775643 0.029 Uiso calc U . R 1 . .
C C34 0.9059(5) 0.4313(5) 0.75686(9) 0.0197(11) Uani d . . . 1 . .
C C35 0.9906(5) 0.5344(5) 0.73703(9) 0.0210(11) Uani d . . . 1 . .
H H35 1.081381 0.555606 0.73429 0.025 Uiso calc U . R 1 . .
C C36 0.9419(5) 0.6067(5) 0.72115(9) 0.0201(10) Uani d . . . 1 . .
H H36 1.000063 0.678305 0.707627 0.024 Uiso calc U . R 1 . .
N N1 -0.0086(4) 0.5046(5) 0.54160(8) 0.0300(11) Uani d . . . 1 . .
N N2 0.5158(5) 0.3390(4) 0.67855(8) 0.0344(12) Uani d . . . 1 . .
O O1 -0.1704(3) 0.3454(3) 0.47311(6) 0.0228(8) Uani d . . . 1 . .
O O2 0.1970(3) 0.6313(3) 0.43935(6) 0.0198(8) Uani d . . . 1 . .
O O3 0.2161(3) 0.5260(3) 0.48472(6) 0.0190(7) Uani d . . . 1 . .
O O4 0.5090(4) 0.6288(4) 0.66966(7) 0.0323(9) Uani d . . . 1 . .
O O5 0.8991(3) 0.7546(3) 0.64599(6) 0.0236(7) Uani d . . . 1 . .
O O6 0.7500(3) 0.5484(3) 0.62292(6) 0.0213(7) Uani d . . . 1 . .

loop_
_atom_site_aniso_label
_atom_site_aniso_U_11
_atom_site_aniso_U_22
_atom_site_aniso_U_33
_atom_site_aniso_U_12
_atom_site_aniso_U_13
_atom_site_aniso_U_23
Br1 0.0354(4) 0.0269(3) 0.0339(2) 0.0188(3) -0.0117(3) -0.0100(2)
Br2 0.0206(3) 0.0218(2) 0.0305(2) 0.0074(2) -0.0021(2) 0.0053(2)
C1 0.015(3) 0.023(3) 0.0158(19) 0.009(2) -0.0039(19) -0.0037(19)
C2 0.023(3) 0.037(3) 0.016(2) 0.017(3) -0.001(2) 0.001(2)
C3 0.027(3) 0.047(4) 0.013(2) 0.021(3) 0.001(2) -0.006(2)
C4 0.028(3) 0.039(3) 0.020(2) 0.018(3) -0.011(2) -0.009(2)
C5 0.019(2) 0.026(3) 0.020(2) 0.011(2) -0.0036(19) -0.001(2)
C6 0.021(3) 0.024(3) 0.0143(19) 0.014(2) -0.0014(19) -0.0006(19)
C7 0.021(3) 0.025(3) 0.0154(19) 0.018(2) -0.002(2) 0.003(2)
C8 0.018(3) 0.021(3) 0.013(2) 0.011(2) -0.0006(19) 0.0019(19)
C9 0.021(3) 0.023(3) 0.015(2) 0.010(2) -0.0001(19) -0.0020(19)
C10 0.013(3) 0.033(3) 0.036(3) 0.012(3) -0.006(2) -0.007(2)
C11 0.016(3) 0.024(3) 0.022(2) 0.013(2) -0.003(2) -0.001(2)
C12 0.023(3) 0.027(3) 0.021(2) 0.017(2) -0.004(2) -0.003(2)
C13 0.021(3) 0.026(3) 0.021(2) 0.017(2) -0.005(2) -0.003(2)
C14 0.021(3) 0.026(3) 0.025(2) 0.012(2) -0.001(2) -0.003(2)
C15 0.028(3) 0.030(3) 0.024(2) 0.016(3) -0.001(2) -0.007(2)
C16 0.030(3) 0.027(3) 0.025(2) 0.020(3) -0.013(2) -0.009(2)
C17 0.027(3) 0.022(3) 0.027(2) 0.014(2) -0.003(2) 0.004(2)
C18 0.025(3) 0.026(3) 0.020(2) 0.017(2) -0.0003(19) 0.000(2)
C19 0.028(3) 0.019(3) 0.017(2) 0.012(2) -0.003(2) -0.003(2)
C20 0.033(3) 0.021(3) 0.021(2) 0.006(3) -0.006(2) -0.001(2)
C21 0.058(5) 0.017(3) 0.021(2) 0.009(3) -0.011(3) -0.004(2)
C22 0.062(5) 0.031(4) 0.024(3) 0.031(4) -0.016(3) -0.007(3)
C23 0.044(4) 0.035(4) 0.017(2) 0.028(3) -0.006(2) -0.008(2)
C24 0.032(3) 0.023(3) 0.017(2) 0.016(3) -0.006(2) -0.0022(19)
C25 0.027(3) 0.025(3) 0.0182(19) 0.016(2) -0.002(2) -0.006(2)
C26 0.023(3) 0.017(3) 0.016(2) 0.011(2) 0.001(2) -0.001(2)
C27 0.028(3) 0.022(3) 0.018(2) 0.014(3) 0.002(2) 0.002(2)
C28 0.029(3) 0.033(4) 0.023(2) 0.017(3) 0.007(2) 0.005(3)
C29 0.030(3) 0.024(3) 0.016(2) 0.014(3) 0.000(2) -0.002(2)
C30 0.030(3) 0.018(3) 0.0164(19) 0.012(2) 0.002(2) -0.0020(19)
C31 0.021(3) 0.016(3) 0.0163(19) 0.008(2) 0.002(2) -0.004(2)
C32 0.019(3) 0.030(3) 0.023(2) 0.011(2) 0.004(2) 0.004(2)
C33 0.025(3) 0.021(3) 0.022(2) 0.008(2) 0.005(2) 0.006(2)
C34 0.018(3) 0.017(3) 0.019(2) 0.005(2) -0.002(2) -0.0017(19)
C35 0.020(3) 0.020(3) 0.018(2) 0.006(2) 0.001(2) -0.001(2)
C36 0.019(3) 0.018(3) 0.017(2) 0.004(2) 0.002(2) 0.001(2)
N1 0.027(3) 0.044(3) 0.023(2) 0.021(2) -0.0008(19) -0.001(2)
N2 0.048(3) 0.024(2) 0.026(2) 0.014(2) 0.001(2) 0.0001(19)
O1 0.0175(19) 0.028(2) 0.0196(15) 0.0092(17) 0.0010(14) 0.0037(15)
O2 0.0186(19) 0.0227(19) 0.0157(14) 0.0085(16) 0.0004(13) -0.0029(14)
O3 0.0145(18) 0.025(2) 0.0221(15) 0.0134(16) -0.0030(14) -0.0009(15)
O4 0.030(2) 0.040(3) 0.0316(17) 0.021(2) 0.0029(17) 0.0011(17)
O5 0.0212(18) 0.0213(19) 0.0247(15) 0.0079(17) 0.0006(14) 0.0007(15)
O6 0.0229(19) 0.029(2) 0.0137(13) 0.0138(16) 0.0009(14) -0.0039(14)

loop_
_atom_type_symbol
_atom_type_description
_atom_type_scat_dispersion_real
_atom_type_scat_dispersion_imag
_atom_type_scat_source
C C 0.0033 0.0016 'International Tables Vol C Tables 4.2.6.8 and 6.1.1.4'
H H 0.0000 0.0000 'International Tables Vol C Tables 4.2.6.8 and 6.1.1.4'
Br Br -0.2901 2.4595 'International Tables Vol C Tables 4.2.6.8 and 6.1.1.4'
N N 0.0061 0.0033 'International Tables Vol C Tables 4.2.6.8 and 6.1.1.4'
O O 0.0106 0.0060 'International Tables Vol C Tables 4.2.6.8 and 6.1.1.4'

loop_
_geom_angle_atom_site_label_1
_geom_angle_atom_site_label_2
_geom_angle_atom_site_label_3
_geom_angle_site_symmetry_1
_geom_angle_site_symmetry_3
_geom_angle
_geom_angle_publ_flag
O2 C1 C6 . . 122.8(4) ?
O2 C1 C2 . . 116.9(4) ?
C6 C1 C2 . . 120.2(4) ?
C3 C2 C1 . . 119.1(5) ?
C3 C2 H2 . . 120.4 ?
C1 C2 H2 . . 120.4 ?
C2 C3 C4 . . 121.2(4) ?
C2 C3 H3 . . 119.4 ?
C4 C3 H3 . . 119.4 ?
C5 C4 C3 . . 119.5(4) ?
C5 C4 H4 . . 120.2 ?
C3 C4 H4 . . 120.2 ?
C4 C5 C6 . . 119.7(4) ?
C4 C5 H5 . . 120.1 ?
C6 C5 H5 . . 120.1 ?
C1 C6 C5 . . 120.2(4) ?
C1 C6 C7 . . 119.7(4) ?
C5 C6 C7 . . 120.0(4) ?
O1 C7 C6 . . 123.2(4) ?
O1 C7 C8 . . 120.7(4) ?
C6 C7 C8 . . 115.9(4) ?
C11 C8 C7 . . 109.3(4) ?
C11 C8 C9 . . 109.4(4) ?
C7 C8 C9 . . 111.5(4) ?
C11 C8 C12 . . 109.8(4) ?
C7 C8 C12 . . 105.5(3) ?
C9 C8 C12 . . 111.2(4) ?
O3 C9 O2 . . 111.7(4) ?
O3 C9 C8 . . 106.3(3) ?
O2 C9 C8 . . 109.8(3) ?
O3 C9 H9 . . 109.7 ?
O2 C9 H9 . . 109.7 ?
C8 C9 H9 . . 109.7 ?
O3 C10 H10A . . 109.5 ?
O3 C10 H10B . . 109.5 ?
H10A C10 H10B . . 109.5 ?
O3 C10 H10C . . 109.5 ?
H10A C10 H10C . . 109.5 ?
H10B C10 H10C . . 109.5 ?
N1 C11 C8 . . 177.7(5) ?
C13 C12 C8 . . 115.8(4) ?
C13 C12 H12A . . 108.3 ?
C8 C12 H12A . . 108.3 ?
C13 C12 H12B . . 108.3 ?
C8 C12 H12B . . 108.3 ?
H12A C12 H12B . . 107.4 ?
C14 C13 C18 . . 118.4(4) ?
C14 C13 C12 . . 119.2(4) ?
C18 C13 C12 . . 122.4(4) ?
C15 C14 C13 . . 121.5(5) ?
C15 C14 H14 . . 119.3 ?
C13 C14 H14 . . 119.3 ?
C14 C15 C16 . . 118.8(4) ?
C14 C15 H15 . . 120.6 ?
C16 C15 H15 . . 120.6 ?
C17 C16 C15 . . 121.4(5) ?
C17 C16 Br1 . . 119.1(4) ?
C15 C16 Br1 . . 119.6(4) ?
C16 C17 C18 . . 118.6(5) ?
C16 C17 H17 . . 120.7 ?
C18 C17 H17 . . 120.7 ?
C13 C18 C17 . . 121.3(4) ?
C13 C18 H18 . . 119.4 ?
C17 C18 H18 . . 119.4 ?
O5 C19 C24 . . 122.6(4) ?
O5 C19 C20 . . 116.7(5) ?
C24 C19 C20 . . 120.6(5) ?
C21 C20 C19 . . 118.2(6) ?
C21 C20 H20 . . 120.9 ?
C19 C20 H20 . . 120.9 ?
C20 C21 C22 . . 121.8(5) ?
C20 C21 H21 . . 119.1 ?
C22 C21 H21 . . 119.1 ?
C23 C22 C21 . . 119.7(5) ?
C23 C22 H22 . . 120.1 ?
C21 C22 H22 . . 120.1 ?
C22 C23 C24 . . 119.9(5) ?
C22 C23 H23 . . 120.1 ?
C24 C23 H23 . . 120.1 ?
C19 C24 C23 . . 119.7(5) ?
C19 C24 C25 . . 120.3(4) ?
C23 C24 C25 . . 120.0(5) ?
O4 C25 C24 . . 124.3(5) ?
O4 C25 C26 . . 120.0(4) ?
C24 C25 C26 . . 115.6(4) ?
C29 C26 C27 . . 110.9(4) ?
C29 C26 C25 . . 108.4(4) ?
C27 C26 C25 . . 110.7(3) ?
C29 C26 C30 . . 110.3(3) ?
C27 C26 C30 . . 110.3(4) ?
C25 C26 C30 . . 106.1(3) ?
O6 C27 O5 . . 111.3(3) ?
O6 C27 C26 . . 106.8(4) ?
O5 C27 C26 . . 110.1(4) ?
O6 C27 H27 . . 109.5 ?
O5 C27 H27 . . 109.5 ?
C26 C27 H27 . . 109.5 ?
O6 C28 H28A . . 109.5 ?
O6 C28 H28B . . 109.5 ?
H28A C28 H28B . . 109.5 ?
O6 C28 H28C . . 109.5 ?
H28A C28 H28C . . 109.5 ?
H28B C28 H28C . . 109.5 ?
N2 C29 C26 . . 177.1(6) ?
C31 C30 C26 . . 114.6(4) ?
C31 C30 H30A . . 108.6 ?
C26 C30 H30A . . 108.6 ?
C31 C30 H30B . . 108.6 ?
C26 C30 H30B . . 108.6 ?
H30A C30 H30B . . 107.6 ?
C36 C31 C32 . . 118.2(4) ?
C36 C31 C30 . . 121.4(4) ?
C32 C31 C30 . . 120.3(4) ?
C33 C32 C31 . . 121.1(5) ?
C33 C32 H32 . . 119.4 ?
C31 C32 H32 . . 119.4 ?
C32 C33 C34 . . 119.4(4) ?
C32 C33 H33 . . 120.3 ?
C34 C33 H33 . . 120.3 ?
C35 C34 C33 . . 121.0(4) ?
C35 C34 Br2 . . 119.5(4) ?
C33 C34 Br2 . . 119.5(4) ?
C34 C35 C36 . . 119.2(5) ?
C34 C35 H35 . . 120.4 ?
C36 C35 H35 . . 120.4 ?
C31 C36 C35 . . 121.0(4) ?
C31 C36 H36 . . 119.5 ?
C35 C36 H36 . . 119.5 ?
C1 O2 C9 . . 115.5(3) ?
C9 O3 C10 . . 113.3(4) ?
C19 O5 C27 . . 115.6(4) ?
C27 O6 C28 . . 113.0(4) ?

loop_
_geom_bond_atom_site_label_1
_geom_bond_atom_site_label_2
_geom_bond_site_symmetry_2
_geom_bond_distance
_geom_bond_publ_flag
Br1 C16 . 1.902(5) ?
Br2 C34 . 1.900(4) ?
C1 O2 . 1.374(5) ?
C1 C6 . 1.390(6) ?
C1 C2 . 1.390(5) ?
C2 C3 . 1.384(6) ?
C2 H2 . 0.95 ?
C3 C4 . 1.389(6) ?
C3 H3 . 0.95 ?
C4 C5 . 1.388(5) ?
C4 H4 . 0.95 ?
C5 C6 . 1.391(6) ?
C5 H5 . 0.95 ?
C6 C7 . 1.475(5) ?
C7 O1 . 1.223(6) ?
C7 C8 . 1.525(6) ?
C8 C11 . 1.478(5) ?
C8 C9 . 1.537(6) ?
C8 C12 . 1.559(6) ?
C9 O3 . 1.386(5) ?
C9 O2 . 1.444(4) ?
C9 H9 . 1.0 ?
C10 O3 . 1.437(5) ?
C10 H10A . 0.98 ?
C10 H10B . 0.98 ?
C10 H10C . 0.98 ?
C11 N1 . 1.139(5) ?
C12 C13 . 1.497(6) ?
C12 H12A . 0.99 ?
C12 H12B . 0.99 ?
C13 C14 . 1.390(6) ?
C13 C18 . 1.388(6) ?
C14 C15 . 1.379(6) ?
C14 H14 . 0.95 ?
C15 C16 . 1.387(7) ?
C15 H15 . 0.95 ?
C16 C17 . 1.384(6) ?
C17 C18 . 1.391(6) ?
C17 H17 . 0.95 ?
C18 H18 . 0.95 ?
C19 O5 . 1.373(6) ?
C19 C24 . 1.383(7) ?
C19 C20 . 1.400(7) ?
C20 C21 . 1.376(8) ?
C20 H20 . 0.95 ?
C21 C22 . 1.383(9) ?
C21 H21 . 0.95 ?
C22 C23 . 1.371(7) ?
C22 H22 . 0.95 ?
C23 C24 . 1.400(7) ?
C23 H23 . 0.95 ?
C24 C25 . 1.468(6) ?
C25 O4 . 1.214(5) ?
C25 C26 . 1.547(6) ?
C26 C29 . 1.463(7) ?
C26 C27 . 1.539(6) ?
C26 C30 . 1.573(5) ?
C27 O6 . 1.391(5) ?
C27 O5 . 1.433(6) ?
C27 H27 . 1.0 ?
C28 O6 . 1.445(5) ?
C28 H28A . 0.98 ?
C28 H28B . 0.98 ?
C28 H28C . 0.98 ?
C29 N2 . 1.126(6) ?
C30 C31 . 1.498(6) ?
C30 H30A . 0.99 ?
C30 H30B . 0.99 ?
C31 C36 . 1.385(6) ?
C31 C32 . 1.399(6) ?
C32 C33 . 1.371(6) ?
C32 H32 . 0.95 ?
C33 C34 . 1.377(6) ?
C33 H33 . 0.95 ?
C34 C35 . 1.380(6) ?
C35 C36 . 1.385(6) ?
C35 H35 . 0.95 ?
C36 H36 . 0.95 ?
